data_7130871
loop_
_publ_author_name
'Zhou, Wei'
'Ogiwara, Naoki'
'Weng, Zhewei'
'Zhao, Congcong'
'Yan, Likai'
'Kikukawa, Yuji'
'Uchida, Sayaka'

_publ_section_title
;
 Vanadium-substituted polycationic Al-oxo cluster in a porous ionic
 crystal exhibiting Lewis acidity
;
_journal_name_full 'Chemical Communications'
_journal_paper_doi 10.1039/D2CC03545F
_journal_year 2022
_chemical_formula_moiety '2(O40 P V3 W9), Al28.667 O94 V3.133 W0.2, 52[H2O], 3[H2O]'
_chemical_formula_sum 'Al28.75 O174 P2 V9.11 W18.14'
_chemical_formula_weight 7421.11
_space_group_crystal_system orthorhombic
_space_group_IT_number 64
_space_group_name_Hall '-C 2ac 2'
_space_group_name_H-M_alt 'C m c e'
_atom_sites_solution_primary dual
_audit_creation_date 2022-10-07
_audit_creation_method
;
Olex2 1.5
(compiled 2022.04.07 svn.rca3783a0 for OlexSys, GUI svn.r6498)
;
_audit_update_record
;
2022-10-07 deposited with the CCDC.	2022-10-11 downloaded from the CCDC.
;
_cell_angle_alpha 90
_cell_angle_beta 90
_cell_angle_gamma 90
_cell_formula_units_Z 4
_cell_length_a 29.9847(5)
_cell_length_b 27.7701(5)
_cell_length_c 23.4604(5)
_cell_measurement_reflns_used 19787
_cell_measurement_temperature 153.15
_cell_measurement_theta_max 29.9640
_cell_measurement_theta_min 2.7880
_cell_volume 19535.0(6)
_computing_cell_refinement 'CrysAlisPro 1.171.40.84a (Rigaku OD, 2020)'
_computing_data_collection 'CrysAlisPro 1.171.40.84a (Rigaku OD, 2020)'
_computing_data_reduction 'CrysAlisPro 1.171.40.84a (Rigaku OD, 2020)'
_computing_molecular_graphics 'Olex2 1.5 (Dolomanov et al., 2009)'
_computing_publication_material 'Olex2 1.5 (Dolomanov et al., 2009)'
_computing_structure_refinement 'SHELXL 2019/2 (Sheldrick, 2015)'
_computing_structure_solution 'SHELXT  (Sheldrick, 2015)'
_diffrn_ambient_temperature 153.15
_diffrn_measured_fraction_theta_full 0.998
_diffrn_measured_fraction_theta_max 0.912
_diffrn_measurement_device_type 'XtaLAB AFC12 (RINC): Kappa dual offset/far'
_diffrn_radiation_type MoK\a
_diffrn_radiation_wavelength 0.71073
_diffrn_reflns_av_R_equivalents 0.0493
_diffrn_reflns_av_unetI/netI 0.0468
_diffrn_reflns_Laue_measured_fraction_full 0.998
_diffrn_reflns_Laue_measured_fraction_max 0.912
_diffrn_reflns_limit_h_max 38
_diffrn_reflns_limit_h_min -41
_diffrn_reflns_limit_k_max 39
_diffrn_reflns_limit_k_min -30
_diffrn_reflns_limit_l_max 32
_diffrn_reflns_limit_l_min -24
_diffrn_reflns_number 70791
_diffrn_reflns_point_group_measured_fraction_full 0.998
_diffrn_reflns_point_group_measured_fraction_max 0.912
_diffrn_reflns_theta_full 25.242
_diffrn_reflns_theta_max 30.054
_diffrn_reflns_theta_min 2.461
_exptl_absorpt_coefficient_mu 11.302
_exptl_absorpt_correction_T_max 1
_exptl_absorpt_correction_T_min 0.71016
_exptl_absorpt_correction_type multi-scan
_exptl_absorpt_process_details
;
CrysAlisPro 1.171.39.46 (Rigaku Oxford Diffraction, 2018)
Empirical absorption correction using spherical harmonics,
 implemented in SCALE3 ABSPACK scaling algorithm.
;
_exptl_crystal_colour 'clear orangish orange'
_exptl_crystal_colour_lustre clear
_exptl_crystal_colour_modifier orangish
_exptl_crystal_colour_primary orange
_exptl_crystal_density_diffrn 2.523
_exptl_crystal_description block
_exptl_crystal_F_000 13391
_exptl_crystal_size_max 0.15
_exptl_crystal_size_mid 0.13
_exptl_crystal_size_min 0.12
_refine_diff_density_max 1.402
_refine_diff_density_min -1.357
_refine_diff_density_rms 0.230
_refine_ls_extinction_method none
_refine_ls_goodness_of_fit_ref 1.045
_refine_ls_hydrogen_treatment undef
_refine_ls_matrix_type full
_refine_ls_number_parameters 563
_refine_ls_number_reflns 13290
_refine_ls_number_restraints 1897
_refine_ls_restrained_S_all 0.983
_refine_ls_R_factor_all 0.0664
_refine_ls_R_factor_gt 0.0378
_refine_ls_shift/su_max 0.002
_refine_ls_shift/su_mean 0.000
_refine_ls_structure_factor_coef Fsqd
_refine_ls_weighting_details 'w=1/[\s^2^(Fo^2^)+(0.0512P)^2^+217.2995P] where P=(Fo^2^+2Fc^2^)/3'
_refine_ls_weighting_scheme calc
_refine_ls_wR_factor_gt 0.0960
_refine_ls_wR_factor_ref 0.1060
_reflns_Friedel_coverage 0.000
_reflns_number_gt 9340
_reflns_number_total 13290
_reflns_threshold_expression 'I > 2\s(I)'
_cod_data_source_file d2cc03545f2.cif
_cod_data_source_block shelxl_sq
_cod_original_sg_symbol_Hall '-C 2bc 2'
_cod_database_code 7130871
_shelx_shelxl_version_number 2019/2
_shelx_space_group_comment
;
The symmetry employed for this shelxl refinement is uniquely defined
by the following loop, which should always be used as a source of
symmetry information in preference to the above space-group names.
They are only intended as comments.
;
_shelx_estimated_absorpt_t_max 0.344
_shelx_estimated_absorpt_t_min 0.282
_olex2_refinement_description
;
1. Shared sites
{W7, V7}
{W8, V8}
{W3, V3}
{W4, V4}
{W5, V5}
{W6, V6}
{W1, V1}
{Al2, V2}
2. Restrained distances
 Al10-O29 \\sim Al10-O29A
 with sigma of 0.02
3. Rigid bond restraints
 All non-hydrogen atoms
 with sigma for 1-2 distances of 0.01 and sigma for 1-3 distances of 0.01
4. Uiso/Uaniso restraints and constraints
All non-hydrogen atoms have similar U: within 2A with sigma of 0.04 and sigma
for terminal atoms of 0.08 within 2A
Uanis(W7) = Uanis(V7)
Uanis(W8) = Uanis(V8)
Uanis(W3) = Uanis(V3)
Uanis(W4) = Uanis(V4)
Uanis(W5) = Uanis(V5)
Uanis(W6) = Uanis(V6)
Uanis(W1) = Uanis(V1)
Uanis(Al2) = Uanis(V2)
5. Rigid body (RIGU) restrains
 All non-hydrogen atoms
 with sigma for 1-2 distances of 0.004 and sigma for 1-3 distances of 0.004
6. Others
 1*[Sof(W7)+Sof(V3)]+1*[Sof(W8)+Sof(V4)]+1*[Sof(W3)+Sof(V5)]+1*[Sof(W4)+
 Sof(V6)]+1*[Sof(W5)+Sof(V7)]+1*[Sof(W6)+Sof(V8)]=4.5 with esd of 0.0001
 Sof(V3)=1-FVAR(1)
 Sof(W7)=FVAR(1)
 Sof(V4)=1-FVAR(2)
 Sof(W8)=FVAR(2)
 Sof(V5)=1-FVAR(3)
 Sof(W3)=FVAR(3)
 Sof(V6)=1-FVAR(4)
 Sof(W4)=FVAR(4)
 Sof(V7)=1-FVAR(5)
 Sof(W5)=FVAR(5)
 Sof(V8)=1-FVAR(6)
 Sof(W6)=FVAR(6)
 Sof(W1)=0.5*(1-FVAR(8))
 Sof(V1)=0.5*FVAR(8)
 Sof(Al2)=0.5*(1-FVAR(9))
 Sof(V2)=0.5*FVAR(9)
 Sof(O29A)=1-FVAR(9)
 Sof(O29)=FVAR(9)
;
_platon_squeeze_special_details
;
The number of water molecules given here is that found in this crystal, according 
to the number of electrons foundin the solvent mask. This number is somewhat higher 
than that determined by DSC.
;
_platon_squeeze_void_probe_radius 1.20
_olex2_submission_special_instructions 'No special instructions were received'

loop_
_space_group_symop_operation_xyz
'x, y, z'
'x, -y, -z'
'x, -y+1/2, z+1/2'
'x, y+1/2, -z+1/2'
'x+1/2, y+1/2, z'
'x+1/2, -y+1/2, -z'
'x+1/2, -y+1, z+1/2'
'x+1/2, y+1, -z+1/2'
'-x, -y, -z'
'-x, y, z'
'-x, y-1/2, -z-1/2'
'-x, -y-1/2, z-1/2'
'-x+1/2, -y+1/2, -z'
'-x+1/2, y+1/2, z'
'-x+1/2, y, -z-1/2'
'-x+1/2, -y, z-1/2'

loop_
_atom_site_label
_atom_site_type_symbol
_atom_site_fract_x
_atom_site_fract_y
_atom_site_fract_z
_atom_site_U_iso_or_equiv
_atom_site_adp_type
_atom_site_occupancy
_atom_site_site_symmetry_order
_atom_site_calc_flag
_atom_site_refinement_flags_posn
_atom_site_refinement_flags_adp
_atom_site_refinement_flags_occupancy
_atom_site_disorder_assembly
_atom_site_disorder_group
W7 W 0.31831(2) 0.52048(2) 0.30860(2) 0.01549(10) Uani 0.8482(12) 1 d . U P . .
W8 W 0.29076(2) 0.52059(2) 0.15659(2) 0.01908(11) Uani 0.8133(12) 1 d . U P . .
W3 W 0.36472(2) 0.61499(2) 0.21540(2) 0.02094(11) Uani 0.8539(12) 1 d . U P . .
W4 W 0.20261(2) 0.69914(2) 0.33849(2) 0.02949(15) Uani 0.7213(12) 1 d . U P . .
W5 W 0.17961(2) 0.69907(2) 0.19550(2) 0.03070(17) Uani 0.6544(12) 1 d . U P . .
W6 W 0.22383(2) 0.60605(2) 0.10332(2) 0.02708(16) Uani 0.6088(13) 1 d . U P . .
V1 V 0.500000 0.41838(5) 0.50470(6) 0.0171(5) Uani 0.929(3) 2 d S TU P A .
V2 V 0.500000 0.33820(8) 0.41246(9) 0.0229(7) Uani 0.632(16) 2 d S TU P A .
W1 W 0.500000 0.41838(5) 0.50470(6) 0.0171(5) Uani 0.071(3) 2 d S TU P A .
Al2 Al 0.500000 0.33820(8) 0.41246(9) 0.0229(7) Uani 0.368(16) 2 d S TU P A .
V3 V 0.36472(2) 0.61499(2) 0.21540(2) 0.02094(11) Uani 0.1518(12) 1 d . U P . .
V4 V 0.20261(2) 0.69914(2) 0.33849(2) 0.02949(15) Uani 0.1867(12) 1 d . U P . .
V5 V 0.17961(2) 0.69907(2) 0.19550(2) 0.03070(17) Uani 0.1461(12) 1 d . U P . .
V6 V 0.22383(2) 0.60605(2) 0.10332(2) 0.02708(16) Uani 0.2787(12) 1 d . U P . .
V7 V 0.31831(2) 0.52048(2) 0.30860(2) 0.01549(10) Uani 0.3456(12) 1 d . U P . .
V8 V 0.29076(2) 0.52059(2) 0.15659(2) 0.01908(11) Uani 0.3912(13) 1 d . U P . .
P1 P 0.250000 0.60950(8) 0.250000 0.0112(4) Uani 1 2 d S TU P . .
Al1 Al 0.41109(8) 0.500000 0.500000 0.0130(5) Uani 1 2 d S TU P A .
Al10 Al 0.500000 0.31709(11) 0.55153(14) 0.0249(7) Uani 1 2 d DS TU P . .
Al3 Al 0.45079(6) 0.43322(7) 0.38807(8) 0.0099(3) Uani 1 1 d . U . . .
Al4 Al 0.500000 0.49904(9) 0.28039(11) 0.0089(5) Uani 1 2 d S TU P . .
Al5 Al 0.500000 0.38224(9) 0.27735(11) 0.0094(5) Uani 1 2 d S TU P A .
Al6 Al 0.40834(6) 0.33273(7) 0.32264(9) 0.0141(4) Uani 1 1 d . U . . .
Al7 Al 0.45194(6) 0.28041(7) 0.23163(9) 0.0182(4) Uani 1 1 d . U . . .
Al8 Al 0.40249(6) 0.36900(7) 0.20567(9) 0.0138(4) Uani 1 1 d . U . . .
Al9 Al 0.45123(6) 0.45761(7) 0.18362(8) 0.0108(4) Uani 1 1 d . U . . .
O55 O 0.36384(18) 0.5424(2) 0.4732(2) 0.0341(14) Uani 1 1 d . U . . .
O44 O 0.45422(15) 0.45730(17) 0.53031(19) 0.0174(9) Uani 1 1 d . U . . .
O33 O 0.40875(13) 0.46655(16) 0.43071(18) 0.0129(8) Uani 1 1 d . U . . .
O21 O 0.500000 0.4607(2) 0.4303(3) 0.0120(11) Uani 1 2 d S TU P . .
O25 O 0.45925(14) 0.38601(15) 0.44885(18) 0.0139(8) Uani 1 1 d . U . . .
O53 O 0.500000 0.3741(3) 0.5543(3) 0.0264(14) Uani 1 2 d S TU P A .
O54 O 0.500000 0.2999(3) 0.4725(3) 0.0292(15) Uani 1 2 d S TU P A .
O47 O 0.45342(15) 0.31248(16) 0.3737(2) 0.0195(9) Uani 1 1 d . U . . .
O48 O 0.36257(16) 0.31691(17) 0.3766(2) 0.0242(11) Uani 1 1 d . U . . .
O27 O 0.40908(14) 0.39478(15) 0.35337(19) 0.0121(8) Uani 1 1 d . U . . .
O15 O 0.45645(13) 0.48045(14) 0.33300(17) 0.0089(8) Uani 1 1 d . U . . .
O35 O 0.500000 0.5656(2) 0.3082(3) 0.0150(12) Uani 1 2 d S TU P . .
O24 O 0.45456(13) 0.51295(15) 0.22855(17) 0.0111(8) Uani 1 1 d . U . . .
O41 O 0.41314(14) 0.48726(17) 0.12759(19) 0.0172(9) Uani 1 1 d . U . . .
O30 O 0.500000 0.4733(2) 0.1387(3) 0.0133(12) Uani 1 2 d S TU P . .
O26 O 0.44380(14) 0.39508(15) 0.15541(18) 0.0133(8) Uani 1 1 d . U . . .
O20 O 0.40325(14) 0.43357(15) 0.22467(18) 0.0137(8) Uani 1 1 d . U . . .
O16 O 0.500000 0.4381(2) 0.2392(2) 0.0088(10) Uani 1 2 d S TU P . .
O23 O 0.500000 0.3958(2) 0.3534(3) 0.0115(11) Uani 1 2 d S TU P . .
O31 O 0.45097(14) 0.34775(15) 0.26234(19) 0.0145(8) Uani 1 1 d . U . . .
O49 O 0.35138(15) 0.37581(18) 0.1556(2) 0.0233(10) Uani 1 1 d . U . . .
O40 O 0.41213(14) 0.30719(16) 0.1804(2) 0.0178(9) Uani 1 1 d . U . . .
O1 O 0.500000 0.2895(2) 0.1836(3) 0.0194(13) Uani 1 2 d S TU P . .
O46 O 0.40986(15) 0.27057(16) 0.2907(2) 0.0202(9) Uani 1 1 d . U . . .
O37 O 0.500000 0.2615(2) 0.2782(3) 0.0206(13) Uani 1 2 d S TU P . .
O50 O 0.44337(15) 0.21535(17) 0.2037(2) 0.0242(11) Uani 1 1 d . U . . .
O14 O 0.35764(15) 0.47794(16) 0.3221(2) 0.0176(9) Uani 1 1 d . U . . .
O32 O 0.25958(14) 0.57781(15) 0.30185(18) 0.0121(8) Uani 1 1 d . U . . .
O45 O 0.37098(15) 0.66345(17) 0.2721(2) 0.0234(10) Uani 1 1 d . U . . .
O17 O 0.35323(14) 0.56977(16) 0.27578(19) 0.0160(9) Uani 1 1 d . U . . .
O13 O 0.30095(13) 0.50455(15) 0.23457(17) 0.0116(8) Uani 1 1 d . U . . .
O18 O 0.41900(16) 0.60376(17) 0.1998(2) 0.0230(11) Uani 1 1 d . U . . .
O28 O 0.29058(14) 0.64148(15) 0.23782(19) 0.0151(9) Uani 1 1 d . U . . .
O19 O 0.35107(15) 0.66250(17) 0.1609(2) 0.0223(10) Uani 1 1 d . U . . .
O12 O 0.33392(14) 0.56899(16) 0.16832(19) 0.0160(9) Uani 1 1 d . U . . .
O11 O 0.23428(14) 0.48934(15) 0.16285(18) 0.0129(9) Uani 1 1 d . U . . .
O10 O 0.32125(15) 0.47784(18) 0.1224(2) 0.0231(10) Uani 1 1 d . U . . .
O8 O 0.26714(15) 0.55641(17) 0.09587(19) 0.0196(9) Uani 1 1 d . U . . .
O9 O 0.18095(14) 0.55599(16) 0.12126(19) 0.0165(9) Uani 1 1 d . U . . .
O6 O 0.27047(16) 0.65042(17) 0.1176(2) 0.0225(10) Uani 1 1 d . U . . .
O7 O 0.21020(19) 0.6169(2) 0.0374(2) 0.0335(13) Uani 1 1 d . U . . .
O5 O 0.18666(15) 0.64989(17) 0.1436(2) 0.0222(10) Uani 1 1 d . U . . .
O4 O 0.15257(17) 0.74034(19) 0.1595(3) 0.0359(13) Uani 1 1 d . U . . .
O22 O 0.23879(16) 0.71646(17) 0.1843(3) 0.0289(12) Uani 1 1 d . U . . .
O3 O 0.18098(16) 0.72950(17) 0.2707(2) 0.0287(11) Uani 1 1 d . U . . .
O2 O 0.19085(19) 0.74060(19) 0.3878(3) 0.0369(14) Uani 1 1 d . U . . .
O34 O 0.36673(14) 0.35283(16) 0.26725(19) 0.0161(9) Uani 1 1 d . U . . .
O29 O 0.4516(6) 0.2882(9) 0.5858(7) 0.054(4) Uani 0.59(5) 1 d D U P A 1
O29A O 0.4468(6) 0.3092(15) 0.5945(11) 0.048(5) Uani 0.41(5) 1 d D U P A 2

loop_
_atom_site_aniso_label
_atom_site_aniso_U_11
_atom_site_aniso_U_22
_atom_site_aniso_U_33
_atom_site_aniso_U_23
_atom_site_aniso_U_13
_atom_site_aniso_U_12
W7 0.01124(14) 0.01592(15) 0.01931(16) 0.00018(11) -0.00288(11) 0.00349(11)
W8 0.01371(16) 0.02351(18) 0.02003(18) -0.00415(12) 0.00102(11) -0.00102(12)
W3 0.01198(16) 0.01947(17) 0.0314(2) 0.00316(13) -0.00194(13) -0.00245(12)
W4 0.0245(2) 0.0170(2) 0.0470(3) -0.00985(17) -0.01009(18) 0.00636(16)
W5 0.0194(2) 0.0210(2) 0.0517(3) 0.0058(2) -0.0041(2) 0.00586(18)
W6 0.0237(3) 0.0289(3) 0.0287(3) 0.01000(19) -0.00909(19) -0.00800(19)
V1 0.0094(7) 0.0215(8) 0.0203(8) -0.0022(5) 0.000 0.000
V2 0.0118(10) 0.0319(12) 0.0250(11) -0.0034(8) 0.000 0.000
W1 0.0094(7) 0.0215(8) 0.0203(8) -0.0022(5) 0.000 0.000
Al2 0.0118(10) 0.0319(12) 0.0250(11) -0.0034(8) 0.000 0.000
V3 0.01198(16) 0.01947(17) 0.0314(2) 0.00316(13) -0.00194(13) -0.00245(12)
V4 0.0245(2) 0.0170(2) 0.0470(3) -0.00985(17) -0.01009(18) 0.00636(16)
V5 0.0194(2) 0.0210(2) 0.0517(3) 0.0058(2) -0.0041(2) 0.00586(18)
V6 0.0237(3) 0.0289(3) 0.0287(3) 0.01000(19) -0.00909(19) -0.00800(19)
V7 0.01124(14) 0.01592(15) 0.01931(16) 0.00018(11) -0.00288(11) 0.00349(11)
V8 0.01371(16) 0.02351(18) 0.02003(18) -0.00415(12) 0.00102(11) -0.00102(12)
P1 0.0050(9) 0.0073(9) 0.0214(12) 0.000 -0.0041(9) 0.000
Al1 0.0046(11) 0.0236(14) 0.0107(13) -0.0014(10) 0.000 0.000
Al10 0.0254(16) 0.0223(15) 0.0269(16) 0.0069(12) 0.000 0.000
Al3 0.0054(8) 0.0128(8) 0.0116(9) 0.0022(7) 0.0005(7) -0.0011(7)
Al4 0.0075(11) 0.0096(11) 0.0095(12) 0.0003(9) 0.000 0.000
Al5 0.0051(11) 0.0081(11) 0.0151(13) -0.0007(9) 0.000 0.000
Al6 0.0079(8) 0.0093(8) 0.0251(10) -0.0008(7) 0.0015(7) -0.0026(7)
Al7 0.0084(9) 0.0102(9) 0.0359(12) -0.0061(8) 0.0004(8) -0.0017(7)
Al8 0.0057(8) 0.0137(9) 0.0219(10) -0.0063(7) 0.0006(7) -0.0006(7)
Al9 0.0072(8) 0.0128(9) 0.0123(9) -0.0028(7) -0.0007(7) 0.0012(7)
O55 0.027(3) 0.054(3) 0.021(3) -0.010(2) -0.006(2) 0.026(3)
O44 0.014(2) 0.023(2) 0.016(2) 0.0035(17) 0.0024(16) 0.0008(17)
O33 0.0027(18) 0.025(2) 0.011(2) -0.0017(16) 0.0022(15) -0.0015(16)
O21 0.002(2) 0.020(3) 0.014(3) 0.001(2) 0.000 0.000
O25 0.0105(19) 0.0179(19) 0.0132(19) 0.0047(14) 0.0030(15) -0.0013(15)
O53 0.023(3) 0.033(3) 0.024(3) 0.010(2) 0.000 0.000
O54 0.025(4) 0.028(3) 0.034(3) 0.012(2) 0.000 0.000
O47 0.015(2) 0.014(2) 0.030(2) 0.0026(17) 0.0005(17) -0.0029(16)
O48 0.020(2) 0.022(2) 0.030(3) -0.003(2) 0.006(2) -0.0105(19)
O27 0.0085(18) 0.0113(18) 0.016(2) 0.0016(15) 0.0002(15) -0.0013(15)
O15 0.0081(18) 0.0080(18) 0.0105(18) -0.0012(14) 0.0004(14) -0.0011(15)
O35 0.021(3) 0.011(3) 0.014(3) 0.001(2) 0.000 0.000
O24 0.0086(19) 0.0137(19) 0.0110(19) 0.0030(14) -0.0010(15) 0.0007(15)
O41 0.009(2) 0.027(2) 0.016(2) 0.0008(18) -0.0026(16) 0.0030(17)
O30 0.007(2) 0.021(3) 0.011(3) -0.002(2) 0.000 0.000
O26 0.0103(19) 0.0148(19) 0.015(2) -0.0040(15) 0.0003(16) -0.0010(15)
O20 0.0073(18) 0.0161(19) 0.018(2) -0.0042(16) 0.0002(15) -0.0005(15)
O16 0.006(2) 0.009(2) 0.012(2) 0.0006(18) 0.000 0.000
O23 0.006(2) 0.014(2) 0.014(2) 0.0035(18) 0.000 0.000
O31 0.0069(17) 0.0120(18) 0.024(2) -0.0007(15) 0.0001(15) -0.0029(14)
O49 0.011(2) 0.026(2) 0.033(3) -0.009(2) -0.0067(19) 0.0016(18)
O40 0.0067(19) 0.017(2) 0.030(2) -0.0087(17) 0.0023(17) -0.0002(16)
O1 0.007(3) 0.012(3) 0.039(3) -0.007(3) 0.000 0.000
O46 0.013(2) 0.0121(19) 0.036(2) -0.0031(17) 0.0023(18) -0.0036(16)
O37 0.013(3) 0.012(3) 0.037(3) -0.001(3) 0.000 0.000
O50 0.013(2) 0.013(2) 0.047(3) -0.0099(19) 0.005(2) -0.0012(17)
O14 0.013(2) 0.018(2) 0.021(2) 0.0028(18) -0.0017(18) 0.0040(17)
O32 0.0081(19) 0.0096(19) 0.019(2) -0.0004(15) -0.0043(16) 0.0010(15)
O45 0.014(2) 0.015(2) 0.040(3) -0.0019(19) -0.007(2) -0.0036(18)
O17 0.0119(19) 0.0142(19) 0.022(2) -0.0009(16) -0.0011(16) -0.0021(16)
O13 0.0073(18) 0.015(2) 0.0127(19) -0.0024(14) -0.0018(14) 0.0020(16)
O18 0.011(2) 0.024(2) 0.034(3) 0.010(2) 0.0014(18) -0.0020(17)
O28 0.0068(17) 0.012(2) 0.027(2) 0.0008(17) -0.0037(16) -0.0020(15)
O19 0.012(2) 0.017(2) 0.038(3) 0.0089(19) -0.0029(19) -0.0033(18)
O12 0.0109(19) 0.017(2) 0.020(2) 0.0036(16) -0.0015(16) -0.0027(16)
O11 0.0084(18) 0.011(2) 0.019(2) -0.0027(16) -0.0001(16) -0.0028(15)
O10 0.013(2) 0.031(2) 0.024(2) -0.006(2) 0.0011(19) -0.0030(19)
O8 0.014(2) 0.026(2) 0.019(2) 0.0062(17) -0.0026(17) -0.0055(17)
O9 0.012(2) 0.019(2) 0.019(2) 0.0043(17) -0.0054(17) -0.0014(17)
O6 0.018(2) 0.022(2) 0.028(3) 0.0131(19) -0.0028(19) -0.0042(18)
O7 0.029(3) 0.037(3) 0.035(3) 0.017(2) -0.012(2) -0.011(2)
O5 0.014(2) 0.021(2) 0.032(2) 0.0105(18) -0.0100(18) -0.0017(17)
O4 0.018(2) 0.025(3) 0.065(4) 0.007(2) 0.001(2) 0.008(2)
O22 0.015(2) 0.011(2) 0.061(4) 0.003(2) -0.009(2) 0.0009(17)
O3 0.018(2) 0.011(2) 0.057(3) -0.0056(19) -0.010(2) 0.0034(19)
O2 0.030(3) 0.024(3) 0.057(3) -0.019(3) -0.015(3) 0.012(2)
O34 0.0065(18) 0.018(2) 0.024(2) -0.0044(16) 0.0024(15) -0.0007(16)
O29 0.065(7) 0.043(8) 0.052(7) -0.008(6) 0.019(6) -0.017(7)
O29A 0.051(7) 0.049(11) 0.042(8) 0.017(8) -0.002(6) -0.021(7)

loop_
_atom_type_symbol
_atom_type_description
_atom_type_scat_dispersion_real
_atom_type_scat_dispersion_imag
_atom_type_scat_source
Al Al 0.0645 0.0514 'International Tables Vol C Tables 4.2.6.8 and 6.1.1.4'
O O 0.0106 0.0060 'International Tables Vol C Tables 4.2.6.8 and 6.1.1.4'
P P 0.1023 0.0942 'International Tables Vol C Tables 4.2.6.8 and 6.1.1.4'
V V 0.3005 0.5294 'International Tables Vol C Tables 4.2.6.8 and 6.1.1.4'
W W -0.8490 6.8722 'International Tables Vol C Tables 4.2.6.8 and 6.1.1.4'

loop_
_geom_angle_atom_site_label_1
_geom_angle_atom_site_label_2
_geom_angle_atom_site_label_3
_geom_angle
_geom_angle_site_symmetry_1
_geom_angle_site_symmetry_3
_geom_angle_publ_flag
O14 W7 O32 172.48(19) . . ?
O14 W7 O17 101.3(2) . . ?
O14 W7 O13 101.7(2) . . ?
O14 W7 O11 101.06(19) . 15_556 ?
O14 W7 O9 100.9(2) . 15_556 ?
O17 W7 O32 84.16(17) . . ?
O17 W7 O11 157.66(18) . 15_556 ?
O17 W7 O9 88.33(19) . 15_556 ?
O13 W7 O32 83.71(16) . . ?
O13 W7 O17 86.97(19) . . ?
O13 W7 O11 89.36(18) . 15_556 ?
O13 W7 O9 157.41(18) . 15_556 ?
O11 W7 O32 73.54(16) 15_556 . ?
O9 W7 O32 73.84(16) 15_556 . ?
O9 W7 O11 86.65(19) 15_556 15_556 ?
O13 W8 O32 82.28(16) . 15_556 ?
O13 W8 O11 87.84(18) . . ?
O12 W8 O32 84.28(17) . 15_556 ?
O12 W8 O13 85.21(18) . . ?
O12 W8 O11 157.17(19) . . ?
O11 W8 O32 73.24(16) . 15_556 ?
O10 W8 O32 173.25(19) . 15_556 ?
O10 W8 O13 101.7(2) . . ?
O10 W8 O12 101.4(2) . . ?
O10 W8 O11 101.3(2) . . ?
O10 W8 O8 102.4(2) . . ?
O8 W8 O32 73.73(18) . 15_556 ?
O8 W8 O13 155.85(19) . . ?
O8 W8 O12 89.54(19) . . ?
O8 W8 O11 87.97(19) . . ?
O45 W3 O17 88.0(2) . . ?
O45 W3 O28 73.82(17) . . ?
O45 W3 O12 156.7(2) . . ?
O17 W3 O28 82.70(17) . . ?
O17 W3 O12 84.46(19) . . ?
O18 W3 O45 100.7(2) . . ?
O18 W3 O17 102.1(2) . . ?
O18 W3 O28 172.70(19) . . ?
O18 W3 O19 101.0(2) . . ?
O18 W3 O12 102.4(2) . . ?
O19 W3 O45 90.0(2) . . ?
O19 W3 O17 156.74(19) . . ?
O19 W3 O28 74.51(18) . . ?
O19 W3 O12 88.3(2) . . ?
O12 W3 O28 83.38(17) . . ?
O19 W4 O28 73.89(18) 15_556 15_556 ?
O19 W4 O3 87.4(2) 15_556 . ?
O6 W4 O28 83.84(17) 15_556 15_556 ?
O6 W4 O19 88.5(2) 15_556 15_556 ?
O6 W4 O22 86.5(2) 15_556 15_556 ?
O6 W4 O3 156.5(2) 15_556 . ?
O22 W4 O28 83.15(19) 15_556 15_556 ?
O22 W4 O19 156.9(2) 15_556 15_556 ?
O22 W4 O3 88.2(2) 15_556 . ?
O3 W4 O28 72.77(18) . 15_556 ?
O2 W4 O28 172.1(2) . 15_556 ?
O2 W4 O19 100.6(3) . 15_556 ?
O2 W4 O6 101.9(2) . 15_556 ?
O2 W4 O22 102.5(3) . 15_556 ?
O2 W4 O3 101.6(2) . . ?
O45 W5 O28 72.59(17) 15_556 15_556 ?
O5 W5 O45 88.4(2) . 15_556 ?
O5 W5 O28 83.95(18) . 15_556 ?
O5 W5 O22 89.4(2) . . ?
O5 W5 O3 156.1(2) . . ?
O4 W5 O45 99.8(2) . 15_556 ?
O4 W5 O28 169.3(2) . 15_556 ?
O4 W5 O5 103.6(3) . . ?
O4 W5 O22 102.6(2) . . ?
O4 W5 O3 99.9(3) . . ?
O22 W5 O45 157.4(2) . 15_556 ?
O22 W5 O28 84.84(19) . 15_556 ?
O22 W5 O3 89.7(2) . . ?
O3 W5 O45 83.4(2) . 15_556 ?
O3 W5 O28 72.17(18) . 15_556 ?
O8 W6 O32 73.04(17) . 15_556 ?
O8 W6 O9 87.31(19) . . ?
O9 W6 O32 72.75(16) . 15_556 ?
O6 W6 O32 84.03(17) . 15_556 ?
O6 W6 O8 89.1(2) . . ?
O6 W6 O9 156.55(19) . . ?
O6 W6 O5 85.9(2) . . ?
O7 W6 O32 171.5(2) . 15_556 ?
O7 W6 O8 102.6(3) . . ?
O7 W6 O9 100.0(2) . . ?
O7 W6 O6 103.4(2) . . ?
O7 W6 O5 101.9(3) . . ?
O5 W6 O32 82.58(17) . 15_556 ?
O5 W6 O8 155.5(2) . . ?
O5 W6 O9 87.9(2) . . ?
V2 W1 Al2 0.00(8) 10_655 . ?
Al10 W1 V2 65.52(8) 10_655 10_655 ?
Al10 W1 V2 65.52(8) . 10_655 ?
Al10 W1 Al2 65.52(8) 10_655 . ?
Al10 W1 Al2 65.52(8) . . ?
Al10 W1 Al10 0.00(4) . 10_655 ?
O44 W1 V2 130.25(15) 10_655 10_655 ?
O44 W1 V2 130.25(15) . 10_655 ?
O44 W1 Al2 130.25(15) . . ?
O44 W1 Al2 130.25(15) 10_655 . ?
O44 W1 Al10 115.25(15) 10_655 10_655 ?
O44 W1 Al10 115.25(15) . . ?
O44 W1 Al10 115.25(15) . 10_655 ?
O44 W1 Al10 115.25(15) 10_655 . ?
O44 W1 O44 96.0(3) 10_655 . ?
O44 W1 O21 86.73(18) . . ?
O44 W1 O21 86.74(18) 10_655 . ?
O44 W1 O25 158.1(2) . 10_655 ?
O44 W1 O25 91.26(19) 10_655 10_655 ?
O44 W1 O25 91.26(19) . . ?
O44 W1 O25 158.1(2) 10_655 . ?
O21 W1 V2 79.77(18) . 10_655 ?
O21 W1 Al2 79.77(18) . . ?
O21 W1 Al10 145.29(19) . . ?
O21 W1 Al10 145.29(19) . 10_655 ?
O25 W1 V2 39.00(13) 10_655 10_655 ?
O25 W1 V2 38.99(13) . 10_655 ?
O25 W1 Al2 38.99(13) . . ?
O25 W1 Al2 39.00(13) 10_655 . ?
O25 W1 Al10 79.63(14) . 10_655 ?
O25 W1 Al10 79.63(14) 10_655 . ?
O25 W1 Al10 79.63(14) . . ?
O25 W1 Al10 79.63(14) 10_655 10_655 ?
O25 W1 O21 73.04(18) 10_655 . ?
O25 W1 O21 73.04(18) . . ?
O25 W1 O25 75.1(3) 10_655 . ?
O53 W1 V2 87.6(3) . 10_655 ?
O53 W1 Al2 87.6(3) . . ?
O53 W1 Al10 22.1(3) . . ?
O53 W1 Al10 22.1(3) . 10_655 ?
O53 W1 O44 101.6(2) . . ?
O53 W1 O44 101.6(2) . 10_655 ?
O53 W1 O21 167.3(3) . . ?
O53 W1 O25 97.1(2) . . ?
O53 W1 O25 97.1(2) . 10_655 ?
V2 Al2 W1 0(10) 10_655 . ?
V2 Al2 O25 0(10) 10_655 . ?
V2 Al2 O25 0(10) 10_655 10_655 ?
V2 Al2 O54 0(10) 10_655 . ?
V2 Al2 O47 0(10) 10_655 . ?
V2 Al2 O47 0(10) 10_655 10_655 ?
V2 Al2 O23 0(10) 10_655 . ?
O25 Al2 W1 39.19(13) . . ?
O25 Al2 W1 39.19(13) 10_655 . ?
O25 Al2 O25 75.5(3) . 10_655 ?
O25 Al2 O23 77.16(19) . . ?
O25 Al2 O23 77.16(19) 10_655 . ?
O54 Al2 W1 82.9(3) . . ?
O54 Al2 O25 93.4(3) . . ?
O54 Al2 O25 93.4(3) . 10_655 ?
O54 Al2 O47 99.3(2) . . ?
O54 Al2 O47 99.3(2) . 10_655 ?
O54 Al2 O23 168.0(3) . . ?
O47 Al2 W1 129.19(16) . . ?
O47 Al2 W1 129.19(16) 10_655 . ?
O47 Al2 O25 161.4(2) 10_655 . ?
O47 Al2 O25 90.3(2) . . ?
O47 Al2 O25 161.4(2) . 10_655 ?
O47 Al2 O25 90.3(2) 10_655 10_655 ?
O47 Al2 O47 100.8(3) 10_655 . ?
O47 Al2 O23 88.24(19) 10_655 . ?
O47 Al2 O23 88.24(19) . . ?
O23 Al2 W1 85.11(18) . . ?
O32 P1 O32 109.7(3) 15_556 . ?
O32 P1 O28 109.4(2) 15_556 15_556 ?
O32 P1 O28 109.4(2) . . ?
O32 P1 O28 109.5(2) 15_556 . ?
O32 P1 O28 109.5(2) . 15_556 ?
O28 P1 O28 109.2(3) . 15_556 ?
O55 Al1 O55 86.6(4) 2_566 . ?
O44 Al1 O55 89.8(2) 2_566 . ?
O44 Al1 O55 89.8(2) . 2_566 ?
O44 Al1 O55 175.8(2) . . ?
O44 Al1 O55 175.8(2) 2_566 2_566 ?
O44 Al1 O44 93.8(3) . 2_566 ?
O33 Al1 O55 87.3(2) . 2_566 ?
O33 Al1 O55 87.3(2) 2_566 . ?
O33 Al1 O55 89.6(2) 2_566 2_566 ?
O33 Al1 O55 89.6(2) . . ?
O33 Al1 O44 90.59(19) 2_566 . ?
O33 Al1 O44 90.59(19) . 2_566 ?
O33 Al1 O44 92.3(2) 2_566 2_566 ?
O33 Al1 O44 92.3(2) . . ?
O33 Al1 O33 175.7(3) 2_566 . ?
Al10 Al10 W1 0(10) 10_655 . ?
Al10 Al10 O53 0(10) 10_655 . ?
Al10 Al10 O54 0(10) 10_655 . ?
Al10 Al10 O29 0(10) 10_655 10_655 ?
Al10 Al10 O29 0(10) 10_655 . ?
Al10 Al10 O29A 0(10) 10_655 . ?
Al10 Al10 O29A 0(10) 10_655 10_655 ?
O53 Al10 W1 23.7(3) . . ?
O53 Al10 O54 106.8(4) . . ?
O53 Al10 O29 114.6(9) . 10_655 ?
O53 Al10 O29 114.6(9) . . ?
O53 Al10 O29A 95.4(13) . . ?
O53 Al10 O29A 95.4(13) . 10_655 ?
O54 Al10 W1 83.1(2) . . ?
O29 Al10 W1 124.3(9) 10_655 . ?
O29 Al10 W1 124.3(9) . . ?
O29 Al10 O54 108.3(6) . . ?
O29 Al10 O54 108.3(6) 10_655 . ?
O29 Al10 O29 103.9(15) . 10_655 ?
O29 Al10 O29A 112.3(8) . 10_655 ?
O29 Al10 O29A 19.4(7) 10_655 10_655 ?
O29A Al10 W1 107.5(11) . . ?
O29A Al10 W1 107.5(11) 10_655 . ?
O29A Al10 O54 119.0(10) 10_655 . ?
O29A Al10 O54 119.0(10) . . ?
O29A Al10 O29A 114.2(14) . 10_655 ?
O33 Al3 O21 92.6(2) . . ?
O33 Al3 O25 91.7(2) . . ?
O33 Al3 O23 171.6(2) . . ?
O21 Al3 O25 78.0(2) . . ?
O21 Al3 O23 81.3(2) . . ?
O25 Al3 O23 81.4(2) . . ?
O27 Al3 O33 93.8(2) . . ?
O27 Al3 O21 167.7(2) . . ?
O27 Al3 O25 91.3(2) . . ?
O27 Al3 O15 99.5(2) . . ?
O27 Al3 O23 91.1(2) . . ?
O15 Al3 O33 94.9(2) . . ?
O15 Al3 O21 90.4(2) . . ?
O15 Al3 O25 167.0(2) . . ?
O15 Al3 O23 91.0(2) . . ?
O15 Al4 O15 88.6(3) 10_655 . ?
O15 Al4 O35 92.3(2) . . ?
O15 Al4 O35 92.3(2) 10_655 . ?
O15 Al4 O16 95.05(19) . . ?
O15 Al4 O16 95.05(19) 10_655 . ?
O24 Al4 O15 175.6(2) . 10_655 ?
O24 Al4 O15 175.6(2) 10_655 . ?
O24 Al4 O15 88.71(17) . . ?
O24 Al4 O15 88.71(17) 10_655 10_655 ?
O24 Al4 O35 91.2(2) 10_655 . ?
O24 Al4 O35 91.2(2) . . ?
O24 Al4 O24 93.7(3) . 10_655 ?
O24 Al4 O16 81.73(19) 10_655 . ?
O24 Al4 O16 81.73(19) . . ?
O16 Al4 O35 169.7(3) . . ?
O16 Al5 O23 108.1(3) . . ?
O31 Al5 O16 111.42(19) . . ?
O31 Al5 O16 111.42(19) 10_655 . ?
O31 Al5 O23 107.6(2) . . ?
O31 Al5 O23 107.6(2) 10_655 . ?
O31 Al5 O31 110.5(3) 10_655 . ?
O47 Al6 O48 91.4(2) . . ?
O47 Al6 O31 93.1(2) . . ?
O48 Al6 O31 174.9(2) . . ?
O27 Al6 O47 91.2(2) . . ?
O27 Al6 O48 88.0(2) . . ?
O27 Al6 O31 94.3(2) . . ?
O27 Al6 O46 177.8(2) . . ?
O27 Al6 O34 90.0(2) . . ?
O46 Al6 O47 87.8(2) . . ?
O46 Al6 O48 94.0(2) . . ?
O46 Al6 O31 83.8(2) . . ?
O46 Al6 O34 90.8(2) . . ?
O34 Al6 O47 175.6(2) . . ?
O34 Al6 O48 92.8(2) . . ?
O34 Al6 O31 82.6(2) . . ?
O40 Al7 O31 81.3(2) . . ?
O40 Al7 O46 95.9(2) . . ?
O40 Al7 O37 169.3(2) . . ?
O40 Al7 O50 94.0(2) . . ?
O1 Al7 O31 95.9(2) . . ?
O1 Al7 O40 93.0(2) . . ?
O1 Al7 O46 170.4(3) . . ?
O1 Al7 O37 78.1(3) . . ?
O1 Al7 O50 91.4(3) . . ?
O46 Al7 O31 82.1(2) . . ?
O46 Al7 O50 91.4(2) . . ?
O37 Al7 O31 93.6(2) . . ?
O37 Al7 O46 92.6(2) . . ?
O37 Al7 O50 92.2(3) . . ?
O50 Al7 O31 171.5(2) . . ?
O26 Al8 O31 92.91(19) . . ?
O26 Al8 O49 96.0(2) . . ?
O20 Al8 O26 76.5(2) . . ?
O20 Al8 O31 96.52(19) . . ?
O20 Al8 O49 93.5(2) . . ?
O20 Al8 O34 93.1(2) . . ?
O49 Al8 O31 167.9(2) . . ?
O40 Al8 O26 93.1(2) . . ?
O40 Al8 O20 169.0(2) . . ?
O40 Al8 O31 80.2(2) . . ?
O40 Al8 O49 91.2(2) . . ?
O40 Al8 O34 96.7(2) . . ?
O34 Al8 O26 167.1(2) . . ?
O34 Al8 O31 80.5(2) . . ?
O34 Al8 O49 92.2(2) . . ?
O24 Al9 O41 93.7(2) . . ?
O24 Al9 O26 166.0(2) . . ?
O24 Al9 O16 79.6(2) . . ?
O41 Al9 O16 168.0(2) . . ?
O30 Al9 O24 94.9(2) . . ?
O30 Al9 O41 88.8(2) . . ?
O30 Al9 O26 96.4(2) . . ?
O30 Al9 O20 172.3(3) . . ?
O30 Al9 O16 81.9(2) . . ?
O26 Al9 O41 94.9(2) . . ?
O26 Al9 O16 93.8(2) . . ?
O20 Al9 O24 92.6(2) . . ?
O20 Al9 O41 92.8(2) . . ?
O20 Al9 O26 76.0(2) . . ?
O20 Al9 O16 97.4(2) . . ?
W1 O44 Al1 138.7(3) . . ?
Al3 O33 Al1 133.6(2) . . ?
Al3 O21 W1 101.8(2) 10_655 . ?
Al3 O21 W1 101.8(2) . . ?
Al3 O21 Al3 99.5(3) . 10_655 ?
V2 O25 W1 101.8(2) 10_655 . ?
V2 O25 Al2 0.00(14) 10_655 . ?
Al2 O25 W1 101.8(2) . . ?
Al3 O25 V2 102.3(2) . 10_655 ?
Al3 O25 W1 104.8(2) . . ?
Al3 O25 Al2 102.3(2) . . ?
Al10 O53 W1 134.3(5) . . ?
Al10 O53 W1 134.3(5) 10_655 . ?
Al10 O53 Al10 0.0(2) 10_655 . ?
V2 O54 Al2 0.00(15) 10_655 . ?
V2 O54 Al10 128.5(4) 10_655 . ?
V2 O54 Al10 128.5(4) 10_655 10_655 ?
Al2 O54 Al10 128.5(4) . 10_655 ?
Al2 O54 Al10 128.5(4) . . ?
Al10 O54 Al10 0.00(5) . 10_655 ?
V2 O47 Al2 0.00(17) 10_655 . ?
V2 O47 Al6 138.7(3) 10_655 . ?
Al2 O47 Al6 138.7(3) . . ?
Al3 O27 Al6 135.7(3) . . ?
Al3 O15 Al4 136.2(2) . . ?
Al9 O24 Al4 103.7(2) . . ?
Al9 O30 Al9 104.1(3) 10_655 . ?
Al8 O26 Al9 102.5(2) . . ?
Al8 O20 Al9 103.5(2) . . ?
Al4 O16 Al9 95.0(2) . 10_655 ?
Al4 O16 Al9 95.0(2) . . ?
Al5 O16 Al4 120.2(3) . . ?
Al5 O16 Al9 123.4(2) . . ?
Al5 O16 Al9 123.4(2) . 10_655 ?
Al9 O16 Al9 92.1(3) . 10_655 ?
V2 O23 Al2 0.00(12) 10_655 . ?
Al3 O23 V2 97.3(2) . 10_655 ?
Al3 O23 V2 97.3(2) 10_655 10_655 ?
Al3 O23 Al2 97.3(2) . . ?
Al3 O23 Al2 97.3(2) 10_655 . ?
Al3 O23 Al3 96.3(3) 10_655 . ?
Al5 O23 V2 119.0(3) . 10_655 ?
Al5 O23 Al2 119.0(3) . . ?
Al5 O23 Al3 120.7(2) . . ?
Al5 O23 Al3 120.7(2) . 10_655 ?
Al5 O31 Al6 120.7(3) . . ?
Al5 O31 Al7 123.9(2) . . ?
Al5 O31 Al8 123.7(2) . . ?
Al6 O31 Al7 94.04(19) . . ?
Al6 O31 Al8 93.84(19) . . ?
Al7 O31 Al8 92.60(19) . . ?
Al8 O40 Al7 105.5(2) . . ?
Al7 O1 Al7 102.6(4) 10_655 . ?
Al6 O46 Al7 100.1(2) . . ?
Al7 O37 Al7 99.9(4) . 10_655 ?
W7 O32 W8 89.73(14) . 15_556 ?
W7 O32 W6 90.21(14) . 15_556 ?
W8 O32 W6 88.29(14) 15_556 15_556 ?
P1 O32 W7 125.3(2) . . ?
P1 O32 W8 125.9(2) . 15_556 ?
P1 O32 W6 125.9(2) . 15_556 ?
W3 O45 W5 123.4(2) . 15_556 ?
W7 O17 W3 150.8(3) . . ?
W7 O13 W8 151.9(3) . . ?
W3 O28 W4 87.84(15) . 15_556 ?
W3 O28 W5 90.12(14) . 15_556 ?
W5 O28 W4 90.56(14) 15_556 15_556 ?
P1 O28 W3 126.8(2) . . ?
P1 O28 W4 126.2(2) . 15_556 ?
P1 O28 W5 123.9(3) . 15_556 ?
W3 O19 W4 123.6(3) . 15_556 ?
W8 O12 W3 152.4(3) . . ?
W8 O11 W7 123.4(2) . 15_556 ?
W8 O8 W6 124.9(3) . . ?
W7 O9 W6 123.1(2) 15_556 . ?
W4 O6 W6 151.8(3) 15_556 . ?
W5 O5 W6 150.5(3) . . ?
W5 O22 W4 149.1(3) . 15_556 ?
W4 O3 W5 124.5(2) . . ?
Al8 O34 Al6 103.1(2) . . ?
Al10 O29 Al10 0.0(2) 10_655 . ?
Al10 O29A Al10 0.00(17) 10_655 . ?

loop_
_geom_bond_atom_site_label_1
_geom_bond_atom_site_label_2
_geom_bond_distance
_geom_bond_site_symmetry_2
_geom_bond_publ_flag
W7 O14 1.699(4) . ?
W7 O32 2.379(4) . ?
W7 O17 1.888(4) . ?
W7 O13 1.866(4) . ?
W7 O11 1.919(4) 15_556 ?
W7 O9 1.919(4) 15_556 ?
W8 O32 2.399(4) 15_556 ?
W8 O13 1.908(4) . ?
W8 O12 1.886(4) . ?
W8 O11 1.908(4) . ?
W8 O10 1.699(5) . ?
W8 O8 1.876(4) . ?
W3 O45 1.901(5) . ?
W3 O17 1.924(4) . ?
W3 O18 1.697(5) . ?
W3 O28 2.400(4) . ?
W3 O19 1.883(5) . ?
W3 O12 1.925(4) . ?
W4 O28 2.411(4) 15_556 ?
W4 O19 1.904(5) 15_556 ?
W4 O6 1.882(5) 15_556 ?
W4 O22 1.899(5) 15_556 ?
W4 O3 1.914(5) . ?
W4 O2 1.670(5) . ?
W5 O45 1.964(5) 15_556 ?
W5 O28 2.409(4) 15_556 ?
W5 O5 1.843(5) . ?
W5 O4 1.638(5) . ?
W5 O22 1.858(5) . ?
W5 O3 1.956(5) . ?
W6 O32 2.411(4) 15_556 ?
W6 O8 1.902(5) . ?
W6 O9 1.940(4) . ?
W6 O6 1.894(5) . ?
W6 O7 1.629(5) . ?
W6 O5 1.902(5) . ?
W1 Al2 3.105(3) . ?
W1 Al10 3.020(3) . ?
W1 Al10 3.020(3) 10_655 ?
W1 O44 1.848(5) . ?
W1 O44 1.847(5) 10_655 ?
W1 O21 2.105(6) . ?
W1 O25 2.004(5) 10_655 ?
W1 O25 2.004(5) . ?
W1 O53 1.693(7) . ?
Al2 O25 1.996(5) . ?
Al2 O25 1.996(5) 10_655 ?
Al2 O54 1.765(7) . ?
Al2 O47 1.813(5) 10_655 ?
Al2 O47 1.813(5) . ?
Al2 O23 2.116(6) . ?
P1 O32 1.529(4) . ?
P1 O32 1.529(4) 15_556 ?
P1 O28 1.533(4) 15_556 ?
P1 O28 1.533(4) . ?
Al1 O55 1.946(5) . ?
Al1 O55 1.946(5) 2_566 ?
Al1 O44 1.893(5) . ?
Al1 O44 1.893(5) 2_566 ?
Al1 O33 1.874(4) . ?
Al1 O33 1.874(4) 2_566 ?
Al10 Al10 0.000(9) 10_655 ?
Al10 O53 1.583(8) . ?
Al10 O54 1.915(9) . ?
Al10 O29 1.841(10) . ?
Al10 O29 1.842(10) 10_655 ?
Al10 O29A 1.899(15) . ?
Al10 O29A 1.899(15) 10_655 ?
Al3 O33 1.856(4) . ?
Al3 O21 1.934(4) . ?
Al3 O25 1.954(5) . ?
Al3 O27 1.835(5) . ?
Al3 O15 1.849(4) . ?
Al3 O23 1.980(4) . ?
Al4 O15 1.869(4) 10_655 ?
Al4 O15 1.869(4) . ?
Al4 O35 1.961(6) . ?
Al4 O24 1.867(4) . ?
Al4 O24 1.867(4) 10_655 ?
Al4 O16 1.949(6) . ?
Al5 O16 1.792(6) . ?
Al5 O23 1.823(7) . ?
Al5 O31 1.789(4) 10_655 ?
Al5 O31 1.789(4) . ?
Al6 O47 1.892(5) . ?
Al6 O48 1.919(5) . ?
Al6 O27 1.868(5) . ?
Al6 O31 1.952(5) . ?
Al6 O46 1.882(5) . ?
Al6 O34 1.886(5) . ?
Al7 O31 2.004(5) . ?
Al7 O40 1.850(5) . ?
Al7 O1 1.846(5) . ?
Al7 O46 1.894(5) . ?
Al7 O37 1.882(5) . ?
Al7 O50 1.939(5) . ?
Al8 O26 1.857(5) . ?
Al8 O20 1.848(5) . ?
Al8 O31 2.057(5) . ?
Al8 O49 1.939(5) . ?
Al8 O40 1.839(5) . ?
Al8 O34 1.854(5) . ?
Al9 O24 1.866(5) . ?
Al9 O41 1.926(5) . ?
Al9 O30 1.854(4) . ?
Al9 O26 1.872(5) . ?
Al9 O20 1.855(5) . ?
Al9 O16 2.032(4) . ?

loop_
_platon_squeeze_void_nr
_platon_squeeze_void_average_x
_platon_squeeze_void_average_y
_platon_squeeze_void_average_z
_platon_squeeze_void_volume
_platon_squeeze_void_count_electrons
_platon_squeeze_void_content
1 -0.006 -0.004 -0.009 6959 2895 '288 H2O'
2 0.089 0.093 0.370 18 8 '0.75 H2O'
3 0.411 0.093 0.130 18 8 '0.75 H2O'
4 0.589 0.093 0.130 18 8 '0.75 H2O'
5 0.911 0.093 0.370 18 8 '0.75 H2O'
6 0.089 0.407 0.870 18 8 '0.75 H2O'
7 0.411 0.407 0.630 18 8 '0.75 H2O'
8 0.589 0.407 0.630 18 8 '0.75 H2O'
9 0.911 0.407 0.870 18 8 '0.75 H2O'
10 0.089 0.593 0.130 18 8 '0.75 H2O'
11 0.411 0.593 0.370 18 8 '0.75 H2O'
12 0.589 0.593 0.370 18 8 '0.75 H2O'
13 0.911 0.593 0.130 18 8 '0.75 H2O'
14 0.089 0.907 0.630 18 8 '0.75 H2O'
15 0.411 0.907 0.870 18 8 '0.75 H2O'
16 0.589 0.907 0.870 18 8 '0.75 H2O'
17 0.911 0.907 0.630 18 8 '0.75 H2O'
